data_7236282
loop_
_publ_author_name
'Song, Jiang-Feng'
'Jia, Ying-Ying'
'Zhou, Rui-Sha'
'Li, Si-Zhe'
'Qiu, Xiao-Min'
'Liu, Jie'

_publ_section_title
;
 Six new coordination compounds based on rigid
 5-(3-carboxy-phenyl)-pyridine-2-carboxylic acid: synthesis, structural
 variations and properties
;
_journal_issue 12
_journal_name_full 'RSC Advances'
_journal_page_first 7217
_journal_paper_doi 10.1039/C6RA26966D
_journal_volume 7
_journal_year 2017
_chemical_formula_sum 'C26 H32 Cd3 N2 O23 P2'
_chemical_formula_weight 1139.68
_space_group_IT_number 15
_space_group_name_Hall '-C 2yc'
_space_group_name_H-M_alt 'C 1 2/c 1'
_symmetry_cell_setting monoclinic
_symmetry_space_group_name_H-M 'C 1 2/c 1'
_atom_sites_solution_hydrogens geom
_atom_sites_solution_primary direct
_atom_sites_solution_secondary difmap
_audit_creation_method SHELXL-97
_audit_update_record
;
2016-10-11 deposited with the CCDC.
2017-01-16 downloaded from the CCDC.
;
_cell_angle_alpha 90.00
_cell_angle_beta 90.88(3)
_cell_angle_gamma 90.00
_cell_formula_units_Z 4
_cell_length_a 35.360(7)
_cell_length_b 11.899(2)
_cell_length_c 7.9016(16)
_cell_measurement_reflns_used 2917
_cell_measurement_temperature 298(2)
_cell_measurement_theta_max 27.48
_cell_measurement_theta_min 3.14
_cell_volume 3324.2(11)
_computing_cell_refinement 'Bruker XSCANS'
_computing_data_collection 'Bruker XSCANS'
_computing_data_reduction 'Bruker SHELXTL'
_computing_molecular_graphics 'Bruker SHELXTL'
_computing_publication_material 'Bruker SHELXTL'
_computing_structure_refinement 'SHELXL-97 (Sheldrick, 1997)'
_computing_structure_solution 'SHELXS-97 (Sheldrick, 1990)'
_diffrn_ambient_temperature 298(2)
_diffrn_measured_fraction_theta_full 0.984
_diffrn_measured_fraction_theta_max 0.984
_diffrn_measurement_device_type 'CCD area detector'
_diffrn_measurement_method 'phi and omega scans'
_diffrn_radiation_monochromator graphite
_diffrn_radiation_source 'fine-focus sealed tube'
_diffrn_radiation_type MoK\a
_diffrn_radiation_wavelength 0.71073
_diffrn_reflns_av_R_equivalents 0.0365
_diffrn_reflns_av_sigmaI/netI 0.0317
_diffrn_reflns_limit_h_max 42
_diffrn_reflns_limit_h_min -42
_diffrn_reflns_limit_k_max 13
_diffrn_reflns_limit_k_min -14
_diffrn_reflns_limit_l_max 9
_diffrn_reflns_limit_l_min -9
_diffrn_reflns_number 12487
_diffrn_reflns_theta_full 25.10
_diffrn_reflns_theta_max 25.10
_diffrn_reflns_theta_min 3.14
_exptl_absorpt_coefficient_mu 2.102
_exptl_absorpt_correction_T_max 0.6786
_exptl_absorpt_correction_T_min 0.5907
_exptl_absorpt_correction_type empirical
_exptl_crystal_colour Yellow
_exptl_crystal_density_diffrn 2.277
_exptl_crystal_density_method 'not measured'
_exptl_crystal_description Block
_exptl_crystal_F_000 2240
_exptl_crystal_size_max 0.28
_exptl_crystal_size_mid 0.24
_exptl_crystal_size_min 0.20
_refine_diff_density_max 2.255
_refine_diff_density_min -1.663
_refine_diff_density_rms 0.193
_refine_ls_extinction_method none
_refine_ls_goodness_of_fit_ref 1.058
_refine_ls_hydrogen_treatment mixed
_refine_ls_matrix_type full
_refine_ls_number_parameters 254
_refine_ls_number_reflns 2917
_refine_ls_number_restraints 0
_refine_ls_restrained_S_all 1.058
_refine_ls_R_factor_all 0.0612
_refine_ls_R_factor_gt 0.0539
_refine_ls_shift/su_max 0.000
_refine_ls_shift/su_mean 0.000
_refine_ls_structure_factor_coef Fsqd
_refine_ls_weighting_details 'calc w=1/[\s^2^(Fo^2^)+(0.1018P)^2^+32.6660P] where P=(Fo^2^+2Fc^2^)/3'
_refine_ls_weighting_scheme calc
_refine_ls_wR_factor_gt 0.1510
_refine_ls_wR_factor_ref 0.1569
_reflns_number_gt 2508
_reflns_number_total 2917
_reflns_threshold_expression >2sigma(I)
_cod_data_source_file c6ra26966d2.cif
_cod_data_source_block c2c
_cod_depositor_comments
;
The following automatic conversions were performed:

data item '_exptl_absorpt_correction_type' value 'Empirical' was
changed to 'empirical' in accordance with the
/home/saulius/struct/COD-crude-data/automatic-downloads/DataCite-retrospective/RSC/depositions/lib/dictionaries/cif_core.dic
dictionary named 'cif_core.dic' version 2.4.2 last updated on
2011-04-26.

data item '_symmetry_cell_setting' value 'Monoclinic' was changed to
'monoclinic' in accordance with the
/home/saulius/struct/COD-crude-data/automatic-downloads/DataCite-retrospective/RSC/depositions/lib/dictionaries/cif_core.dic
dictionary named 'cif_core.dic' version 2.4.2 last updated on
2011-04-26.

Automatic conversion script
Id: cif_fix_values 6909 2019-04-08 15:41:33Z antanas 
;
_cod_original_cell_volume 3324.2(12)
_cod_original_sg_symbol_H-M C2/c
_cod_database_code 7236282

loop_
_symmetry_equiv_pos_as_xyz
'x, y, z'
'-x, y, -z+1/2'
'x+1/2, y+1/2, z'
'-x+1/2, y+1/2, -z+1/2'
'-x, -y, -z'
'x, -y, z-1/2'
'-x+1/2, -y+1/2, -z'
'x+1/2, -y+1/2, z-1/2'

loop_
_atom_site_label
_atom_site_type_symbol
_atom_site_fract_x
_atom_site_fract_y
_atom_site_fract_z
_atom_site_U_iso_or_equiv
_atom_site_adp_type
_atom_site_occupancy
_atom_site_symmetry_multiplicity
_atom_site_calc_flag
_atom_site_refinement_flags
_atom_site_disorder_assembly
_atom_site_disorder_group
Cd1 Cd 0.5000 0.66517(6) 0.7500 0.0307(3) Uani 1 2 d S . .
Cd2 Cd 0.617975(14) 0.81952(4) 0.90131(6) 0.0227(2) Uani 1 1 d . . .
P1 P 0.53524(10) 0.9267(3) 0.7247(4) 0.0684(8) Uani 1 1 d . . .
O1 O 0.45404(16) 0.5238(5) 0.6940(7) 0.0377(13) Uani 1 1 d . . .
O2 O 0.43361(16) 0.6972(5) 0.6693(8) 0.0398(14) Uani 1 1 d . . .
O3 O 0.18559(15) 0.6489(5) 0.4187(7) 0.0336(13) Uani 1 1 d . . .
O4 O 0.14929(14) 0.4992(4) 0.3980(7) 0.0323(12) Uani 1 1 d . . .
O5 O 0.5000 0.8560(7) 0.7500 0.047(2) Uani 1 2 d S . .
O6 O 0.5515(3) 0.8809(10) 0.5705(13) 0.097(3) Uani 1 1 d . A .
O7 O 0.5233(3) 1.0388(8) 0.6976(14) 0.099(3) Uani 1 1 d . A -1
O8 O 0.56491(16) 0.9345(5) 0.8535(7) 0.0386(13) Uani 1 1 d . A .
N00B N 0.36459(16) 0.6287(5) 0.5593(7) 0.0236(12) Uani 1 1 d . . .
C1 C 0.4285(2) 0.5917(6) 0.6582(9) 0.0279(16) Uani 1 1 d . . .
C2 C 0.3912(2) 0.5503(6) 0.6060(9) 0.0273(15) Uani 1 1 d . . .
C3 C 0.3826(2) 0.4374(7) 0.6013(10) 0.0338(18) Uani 1 1 d . . .
H3 H 0.4006 0.3845 0.6343 0.041 Uiso 1 1 calc R . .
C4 C 0.3472(2) 0.4028(6) 0.5477(10) 0.0323(17) Uani 1 1 d . . .
H4 H 0.3412 0.3266 0.5490 0.039 Uiso 1 1 calc R . .
C5 C 0.3203(2) 0.4794(6) 0.4920(8) 0.0242(14) Uani 1 1 d . . .
C6 C 0.33086(19) 0.5945(6) 0.5042(9) 0.0245(14) Uani 1 1 d . . .
H6 H 0.3132 0.6487 0.4720 0.029 Uiso 1 1 calc R . .
C7 C 0.2832(2) 0.4446(6) 0.4269(8) 0.0228(14) Uani 1 1 d . . .
C8 C 0.2793(2) 0.3382(6) 0.3498(9) 0.0271(15) Uani 1 1 d . . .
H8 H 0.3005 0.2934 0.3352 0.033 Uiso 1 1 calc R . .
C9 C 0.2445(2) 0.3001(6) 0.2960(9) 0.0303(16) Uani 1 1 d . . .
H9 H 0.2424 0.2299 0.2449 0.036 Uiso 1 1 calc R . .
C10 C 0.2123(2) 0.3652(6) 0.3172(9) 0.0256(15) Uani 1 1 d . . .
H10 H 0.1886 0.3380 0.2841 0.031 Uiso 1 1 calc R . .
C11 C 0.2507(2) 0.5105(6) 0.4426(8) 0.0234(14) Uani 1 1 d . . .
H11 H 0.2526 0.5818 0.4903 0.028 Uiso 1 1 calc R . .
C12 C 0.1814(2) 0.5446(6) 0.4032(8) 0.0238(15) Uani 1 1 d . . .
C13 C 0.2159(2) 0.4714(6) 0.3883(8) 0.0216(13) Uani 1 1 d . . .
O1W O 0.5155(2) 0.6635(5) 0.4691(9) 0.0520(18) Uani 1 1 d . . .
H1WA H 0.5229 0.5949 0.4334 0.078 Uiso 1 1 d R . .
H1WB H 0.5346 0.7110 0.4469 0.078 Uiso 1 1 d R . .
O2W O 0.6092(2) 0.8406(5) 1.1868(8) 0.0527(18) Uani 1 1 d . . .
H2WA H 0.5853 0.8529 1.2092 0.079 Uiso 1 1 d R . .
H2WB H 0.6224 0.8978 1.2261 0.079 Uiso 1 1 d R . .
O3W O 0.6243(2) 0.8261(4) 0.6107(7) 0.0399(14) Uani 1 1 d . . .
H3WA H 0.6389 0.8836 0.5782 0.060 Uiso 1 1 d R . .
H3WB H 0.6019 0.8345 0.5582 0.060 Uiso 1 1 d R . .
O4W O 0.4688(4) 0.8304(10) 0.3315(16) 0.116(4) Uani 1 1 d . B 1
H4WA H 0.4688 0.8672 0.4236 0.174 Uiso 1 1 d R B 1
H4WB H 0.4485 0.8432 0.2765 0.174 Uiso 1 1 d R B 1

loop_
_atom_site_aniso_label
_atom_site_aniso_U_11
_atom_site_aniso_U_22
_atom_site_aniso_U_33
_atom_site_aniso_U_23
_atom_site_aniso_U_13
_atom_site_aniso_U_12
Cd1 0.0237(5) 0.0271(4) 0.0411(5) 0.000 -0.0022(3) 0.000
Cd2 0.0181(3) 0.0221(3) 0.0281(3) -0.00172(17) 0.0009(2) -0.00367(18)
P1 0.063(2) 0.067(2) 0.075(2) 0.0021(15) 0.0001(15) 0.0020(15)
O1 0.025(3) 0.032(3) 0.056(3) -0.005(2) -0.008(2) 0.008(2)
O2 0.023(3) 0.029(3) 0.067(4) 0.003(3) -0.004(3) 0.005(2)
O3 0.027(3) 0.017(3) 0.056(4) 0.001(2) 0.001(2) 0.007(2)
O4 0.018(3) 0.034(3) 0.045(3) -0.001(2) 0.002(2) 0.001(2)
O5 0.027(5) 0.030(4) 0.085(6) 0.000 0.025(4) 0.000
O6 0.079(7) 0.119(8) 0.094(7) 0.007(6) 0.016(5) 0.011(6)
O7 0.115(9) 0.067(6) 0.114(8) 0.013(5) -0.010(6) 0.013(6)
O8 0.027(3) 0.039(3) 0.049(3) -0.019(2) -0.007(2) 0.008(2)
N00B 0.018(3) 0.026(3) 0.027(3) -0.005(2) 0.000(2) 0.009(2)
C1 0.023(4) 0.030(4) 0.031(4) 0.002(3) 0.002(3) 0.012(3)
C2 0.024(4) 0.027(4) 0.030(4) -0.001(3) 0.001(3) 0.008(3)
C3 0.026(4) 0.025(4) 0.050(5) 0.002(3) -0.002(3) 0.011(3)
C4 0.031(4) 0.015(3) 0.051(5) -0.003(3) -0.001(3) 0.005(3)
C5 0.024(4) 0.022(3) 0.027(3) -0.002(3) 0.002(3) 0.004(3)
C6 0.018(4) 0.020(3) 0.035(4) -0.002(3) 0.002(3) 0.004(3)
C7 0.023(4) 0.021(3) 0.024(3) 0.000(2) 0.004(3) 0.005(3)
C8 0.028(4) 0.023(4) 0.031(4) -0.003(3) 0.004(3) 0.008(3)
C9 0.034(4) 0.023(4) 0.034(4) -0.005(3) -0.001(3) 0.001(3)
C10 0.025(4) 0.021(4) 0.031(4) 0.001(3) -0.002(3) 0.000(3)
C11 0.021(4) 0.017(3) 0.032(3) -0.004(3) 0.003(3) 0.003(3)
C12 0.020(4) 0.028(4) 0.023(3) 0.004(3) -0.001(3) 0.006(3)
C13 0.022(4) 0.020(3) 0.023(3) 0.003(2) 0.002(2) 0.003(3)
O1W 0.065(5) 0.046(4) 0.045(4) 0.002(3) 0.009(3) 0.016(3)
O2W 0.076(5) 0.050(4) 0.033(3) -0.006(3) -0.003(3) -0.014(3)
O3W 0.048(4) 0.039(3) 0.032(3) -0.002(2) 0.008(3) -0.001(3)
O4W 0.123(11) 0.116(10) 0.109(9) -0.016(6) -0.016(7) 0.009(7)

loop_
_atom_type_symbol
_atom_type_description
_atom_type_scat_dispersion_real
_atom_type_scat_dispersion_imag
_atom_type_scat_source
C C 0.0033 0.0016 'International Tables Vol C Tables 4.2.6.8 and 6.1.1.4'
H H 0.0000 0.0000 'International Tables Vol C Tables 4.2.6.8 and 6.1.1.4'
Cd Cd -0.8075 1.2024 'International Tables Vol C Tables 4.2.6.8 and 6.1.1.4'
N N 0.0061 0.0033 'International Tables Vol C Tables 4.2.6.8 and 6.1.1.4'
O O 0.0106 0.0060 'International Tables Vol C Tables 4.2.6.8 and 6.1.1.4'
P P 0.1023 0.0942 'International Tables Vol C Tables 4.2.6.8 and 6.1.1.4'

loop_
_geom_angle_atom_site_label_1
_geom_angle_atom_site_label_2
_geom_angle_atom_site_label_3
_geom_angle
_geom_angle_site_symmetry_1
_geom_angle_site_symmetry_3
O5 Cd1 O1W 90.50(16) . .
O5 Cd1 O1W 90.50(16) . 2_656
O1W Cd1 O1W 179.0(3) . 2_656
O5 Cd1 O1 135.07(13) . .
O1W Cd1 O1 89.2(2) . .
O1W Cd1 O1 90.1(2) 2_656 .
O5 Cd1 O1 135.07(13) . 2_656
O1W Cd1 O1 90.1(2) . 2_656
O1W Cd1 O1 89.2(2) 2_656 2_656
O1 Cd1 O1 89.9(3) . 2_656
O5 Cd1 O2 81.06(13) . .
O1W Cd1 O2 89.5(2) . .
O1W Cd1 O2 90.6(3) 2_656 .
O1 Cd1 O2 54.01(18) . .
O1 Cd1 O2 143.87(19) 2_656 .
O5 Cd1 O2 81.06(14) . 2_656
O1W Cd1 O2 90.6(3) . 2_656
O1W Cd1 O2 89.5(2) 2_656 2_656
O1 Cd1 O2 143.87(19) . 2_656
O1 Cd1 O2 54.01(18) 2_656 2_656
O2 Cd1 O2 162.1(3) . 2_656
O2W Cd2 O3W 171.5(2) . .
O2W Cd2 O8 88.6(2) . .
O3W Cd2 O8 84.8(2) . .
O2W Cd2 N00B 90.8(2) . 2_656
O3W Cd2 N00B 97.69(19) . 2_656
O8 Cd2 N00B 141.6(2) . 2_656
O2W Cd2 O2 100.5(2) . 2_656
O3W Cd2 O2 82.8(2) . 2_656
O8 Cd2 O2 73.3(2) . 2_656
N00B Cd2 O2 69.1(2) 2_656 2_656
O2W Cd2 O3 94.3(2) . 8_566
O3W Cd2 O3 86.6(2) . 8_566
O8 Cd2 O3 134.8(2) . 8_566
N00B Cd2 O3 83.50(19) 2_656 8_566
O2 Cd2 O3 148.9(2) 2_656 8_566
O2W Cd2 O4 89.0(2) . 8_566
O3W Cd2 O4 84.72(19) . 8_566
O8 Cd2 O4 81.03(19) . 8_566
N00B Cd2 O4 137.31(18) 2_656 8_566
O2 Cd2 O4 152.27(19) 2_656 8_566
O3 Cd2 O4 53.98(18) 8_566 8_566
O7 P1 O8 104.9(6) . .
O7 P1 O6 110.2(7) . .
O8 P1 O6 108.6(5) . .
O7 P1 O5 107.4(6) . .
O8 P1 O5 121.9(3) . .
O6 P1 O5 103.7(5) . .
O7 P1 P1 74.4(5) . 2_656
O8 P1 P1 126.3(3) . 2_656
O6 P1 P1 122.2(5) . 2_656
O5 P1 P1 33.6(3) . 2_656
C1 O1 Cd1 94.3(5) . .
C1 O2 Cd2 118.5(5) . 2_656
C1 O2 Cd1 90.0(4) . .
Cd2 O2 Cd1 151.4(3) 2_656 .
C12 O3 Cd2 92.0(4) . 8_465
C12 O4 Cd2 91.8(4) . 8_465
P1 O5 P1 112.7(6) . 2_656
P1 O5 Cd1 123.6(3) . .
P1 O5 Cd1 123.6(3) 2_656 .
P1 O8 Cd2 130.0(3) . .
C6 N00B C2 119.3(6) . .
C6 N00B Cd2 124.5(5) . 2_656
C2 N00B Cd2 116.1(5) . 2_656
O1 C1 O2 121.6(7) . .
O1 C1 C2 119.8(7) . .
O2 C1 C2 118.6(6) . .
N00B C2 C3 120.4(7) . .
N00B C2 C1 117.3(7) . .
C3 C2 C1 122.3(7) . .
C4 C3 C2 119.9(7) . .
C4 C3 H3 120.0 . .
C2 C3 H3 120.0 . .
C3 C4 C5 121.1(7) . .
C3 C4 H4 119.5 . .
C5 C4 H4 119.5 . .
C4 C5 C6 115.8(7) . .
C4 C5 C7 122.2(6) . .
C6 C5 C7 122.0(6) . .
N00B C6 C5 123.4(6) . .
N00B C6 H6 118.3 . .
C5 C6 H6 118.3 . .
C11 C7 C8 117.8(7) . .
C11 C7 C5 122.9(6) . .
C8 C7 C5 119.2(6) . .
C9 C8 C7 120.8(7) . .
C9 C8 H8 119.6 . .
C7 C8 H8 119.6 . .
C8 C9 C10 120.7(7) . .
C8 C9 H9 119.6 . .
C10 C9 H9 119.6 . .
C13 C10 C9 119.1(7) . .
C13 C10 H10 120.5 . .
C9 C10 H10 120.5 . .
C13 C11 C7 120.9(6) . .
C13 C11 H11 119.5 . .
C7 C11 H11 119.5 . .
O3 C12 O4 122.1(7) . .
O3 C12 C13 119.2(6) . .
O4 C12 C13 118.7(6) . .
C11 C13 C10 120.6(6) . .
C11 C13 C12 120.0(6) . .
C10 C13 C12 119.4(6) . .
Cd1 O1W H1WA 112.6 . .
Cd1 O1W H1WB 112.0 . .
H1WA O1W H1WB 106.6 . .
Cd2 O2W H2WA 111.1 . .
Cd2 O2W H2WB 110.7 . .
H2WA O2W H2WB 107.8 . .
Cd2 O3W H3WA 112.0 . .
Cd2 O3W H3WB 111.4 . .
H3WA O3W H3WB 107.0 . .
H4WA O4W H4WB 109.5 . .

loop_
_geom_bond_atom_site_label_1
_geom_bond_atom_site_label_2
_geom_bond_distance
_geom_bond_site_symmetry_2
Cd1 O5 2.271(8) .
Cd1 O1W 2.295(7) .
Cd1 O1W 2.295(7) 2_656
Cd1 O1 2.375(6) .
Cd1 O1 2.375(6) 2_656
Cd1 O2 2.453(6) .
Cd1 O2 2.453(6) 2_656
Cd2 O2W 2.295(6) .
Cd2 O3W 2.312(6) .
Cd2 O8 2.348(6) .
Cd2 N00B 2.372(6) 2_656
Cd2 O2 2.393(5) 2_656
Cd2 O3 2.422(5) 8_566
Cd2 O4 2.424(5) 8_566
P1 O7 1.414(10) .
P1 O8 1.453(6) .
P1 O6 1.461(10) .
P1 O5 1.520(6) .
P1 P1 2.530(7) 2_656
O1 C1 1.241(9) .
O2 C1 1.272(9) .
O2 Cd2 2.393(5) 2_656
O3 C12 1.255(9) .
O3 Cd2 2.422(5) 8_465
O4 C12 1.259(9) .
O4 Cd2 2.424(5) 8_465
O5 P1 1.520(6) 2_656
N00B C6 1.327(9) .
N00B C2 1.371(9) .
N00B Cd2 2.372(6) 2_656
C1 C2 1.461(11) .
C2 C3 1.378(11) .
C3 C4 1.378(11) .
C3 H3 0.9300 .
C4 C5 1.383(10) .
C4 H4 0.9300 .
C5 C6 1.422(10) .
C5 C7 1.462(10) .
C6 H6 0.9300 .
C7 C11 1.399(10) .
C7 C8 1.410(10) .
C8 C9 1.374(11) .
C8 H8 0.9300 .
C9 C10 1.390(11) .
C9 H9 0.9300 .
C10 C13 1.388(10) .
C10 H10 0.9300 .
C11 C13 1.380(10) .
C11 H11 0.9300 .
C12 C13 1.503(9) .
O1W H1WA 0.9032 .
O1W H1WB 0.8991 .
O2W H2WA 0.8805 .
O2W H2WB 0.8790 .
O3W H3WA 0.8963 .
O3W H3WB 0.8951 .
O4W H4WA 0.8495 .
O4W H4WB 0.8500 .

loop_
_geom_hbond_atom_site_label_D
_geom_hbond_atom_site_label_H
_geom_hbond_atom_site_label_A
_geom_hbond_distance_DH
_geom_hbond_distance_HA
_geom_hbond_distance_DA
_geom_hbond_angle_DHA
_geom_hbond_site_symmetry_A
O1W H1WA O1 0.90 1.92 2.798(8) 162.6 5_666
O2W H2WB O4 0.88 2.04 2.878(8) 158.8 3_556
O2W H2WA O4W 0.88 1.95 2.766(16) 152.5 2_656
O3W H3WA O4 0.90 2.02 2.809(8) 146.5 3
O3W H3WB O6 0.90 1.87 2.671(12) 148.0 .
O4W H4WB O2W 0.85 2.07 2.766(16) 139.2 2_656

loop_
_geom_torsion_atom_site_label_1
_geom_torsion_atom_site_label_2
_geom_torsion_atom_site_label_3
_geom_torsion_atom_site_label_4
_geom_torsion
_geom_torsion_site_symmetry_1
_geom_torsion_site_symmetry_4
O5 Cd1 O1 C1 1.6(6) . .
O1W Cd1 O1 C1 -88.3(5) . .
O1W Cd1 O1 C1 92.4(5) 2_656 .
O1 Cd1 O1 C1 -178.4(6) 2_656 .
O2 Cd1 O1 C1 1.7(4) . .
O2 Cd1 O1 C1 -178.3(4) 2_656 .
O5 Cd1 O2 C1 178.3(4) . .
O1W Cd1 O2 C1 87.7(5) . .
O1W Cd1 O2 C1 -91.3(5) 2_656 .
O1 Cd1 O2 C1 -1.6(4) . .
O1 Cd1 O2 C1 -1.7(6) 2_656 .
O2 Cd1 O2 C1 178.3(4) 2_656 .
O5 Cd1 O2 Cd2 3.0(6) . 2_656
O1W Cd1 O2 Cd2 -87.5(6) . 2_656
O1W Cd1 O2 Cd2 93.4(6) 2_656 2_656
O1 Cd1 O2 Cd2 -176.9(7) . 2_656
O1 Cd1 O2 Cd2 -177.0(5) 2_656 2_656
O2 Cd1 O2 Cd2 3.0(6) 2_656 2_656
O7 P1 O5 P1 -11.9(5) . 2_656
O8 P1 O5 P1 108.9(4) . 2_656
O6 P1 O5 P1 -128.5(5) . 2_656
O7 P1 O5 Cd1 168.1(5) . .
O8 P1 O5 Cd1 -71.1(4) . .
O6 P1 O5 Cd1 51.5(5) . .
P1 P1 O5 Cd1 180.0 2_656 .
O1W Cd1 O5 P1 -66.2(3) . .
O1W Cd1 O5 P1 113.8(3) 2_656 .
O1 Cd1 O5 P1 -155.6(3) . .
O1 Cd1 O5 P1 24.4(3) 2_656 .
O2 Cd1 O5 P1 -155.7(2) . .
O2 Cd1 O5 P1 24.3(2) 2_656 .
O1W Cd1 O5 P1 113.8(3) . 2_656
O1W Cd1 O5 P1 -66.2(3) 2_656 2_656
O1 Cd1 O5 P1 24.4(3) . 2_656
O1 Cd1 O5 P1 -155.6(3) 2_656 2_656
O2 Cd1 O5 P1 24.3(2) . 2_656
O2 Cd1 O5 P1 -155.7(2) 2_656 2_656
O7 P1 O8 Cd2 -150.5(6) . .
O6 P1 O8 Cd2 -32.7(7) . .
O5 P1 O8 Cd2 87.5(6) . .
P1 P1 O8 Cd2 128.1(3) 2_656 .
O2W Cd2 O8 P1 -142.1(5) . .
O3W Cd2 O8 P1 43.3(5) . .
N00B Cd2 O8 P1 -52.5(7) 2_656 .
O2 Cd2 O8 P1 -40.7(5) 2_656 .
O3 Cd2 O8 P1 123.3(5) 8_566 .
O4 Cd2 O8 P1 128.8(5) 8_566 .
Cd1 O1 C1 O2 -3.1(8) . .
Cd1 O1 C1 C2 178.5(6) . .
Cd2 O2 C1 O1 -179.6(6) 2_656 .
Cd1 O2 C1 O1 3.0(7) . .
Cd2 O2 C1 C2 -1.2(9) 2_656 .
Cd1 O2 C1 C2 -178.6(6) . .
C6 N00B C2 C3 -2.2(10) . .
Cd2 N00B C2 C3 174.5(5) 2_656 .
C6 N00B C2 C1 177.2(6) . .
Cd2 N00B C2 C1 -6.1(8) 2_656 .
O1 C1 C2 N00B -176.6(7) . .
O2 C1 C2 N00B 4.9(10) . .
O1 C1 C2 C3 2.8(11) . .
O2 C1 C2 C3 -175.7(7) . .
N00B C2 C3 C4 0.7(11) . .
C1 C2 C3 C4 -178.6(7) . .
C2 C3 C4 C5 2.5(12) . .
C3 C4 C5 C6 -3.9(11) . .
C3 C4 C5 C7 177.0(7) . .
C2 N00B C6 C5 0.6(10) . .
Cd2 N00B C6 C5 -175.8(5) 2_656 .
C4 C5 C6 N00B 2.4(10) . .
C7 C5 C6 N00B -178.5(6) . .
C4 C5 C7 C11 149.6(7) . .
C6 C5 C7 C11 -29.5(10) . .
C4 C5 C7 C8 -28.1(10) . .
C6 C5 C7 C8 152.9(7) . .
C11 C7 C8 C9 -1.6(10) . .
C5 C7 C8 C9 176.2(7) . .
C7 C8 C9 C10 -0.3(11) . .
C8 C9 C10 C13 2.2(11) . .
C8 C7 C11 C13 1.6(10) . .
C5 C7 C11 C13 -176.1(6) . .
Cd2 O3 C12 O4 -4.8(7) 8_465 .
Cd2 O3 C12 C13 174.5(5) 8_465 .
Cd2 O4 C12 O3 4.8(7) 8_465 .
Cd2 O4 C12 C13 -174.5(5) 8_465 .
C7 C11 C13 C10 0.2(10) . .
C7 C11 C13 C12 -178.7(6) . .
C9 C10 C13 C11 -2.2(10) . .
C9 C10 C13 C12 176.8(6) . .
O3 C12 C13 C11 20.0(9) . .
O4 C12 C13 C11 -160.7(6) . .
O3 C12 C13 C10 -159.0(6) . .
O4 C12 C13 C10 20.3(9) . .
